data_4086493
loop_
_publ_author_name
'D\'iez, \'Alvaro'
'Lalinde, Elena'
'Moreno, M. Teresa'
'Ruiz, Santiago'

_publ_section_title
;
 Structural and Photophysical Study on Alkynyl Cyclometalated Pt2Pb2and
 Pt2Pb Clusters
;
_journal_name_full Organometallics
_journal_paper_doi 10.1021/acs.organomet.6b00162
_journal_year 2016
_chemical_compound_source 'synthesis as described'
_chemical_formula_moiety 'C76 H56 B2 N14 Pb2 Pt2'
_chemical_formula_sum 'C76 H56 B2 N14 Pb2 Pt2'
_chemical_formula_weight 1991.52
_chemical_name_systematic
;
 ?
;
_space_group_IT_number 14
_symmetry_cell_setting monoclinic
_symmetry_Int_Tables_number 14
_symmetry_space_group_name_Hall '-P 2yn'
_symmetry_space_group_name_H-M 'P 1 21/n 1'
_atom_sites_solution_hydrogens geom
_atom_sites_solution_primary direct
_atom_sites_solution_secondary difmap
_audit_conform_dict_location ftp://ftp.iucr.org/pub/cif_core.dic
_audit_conform_dict_name cif_core.dic
_audit_conform_dict_version 2.4
_audit_creation_date 2011-06-28T18:58:49-00:00
_audit_creation_method 'WinGX routine CIF_UPDATE'
_cell_angle_alpha 90
_cell_angle_beta 98.11
_cell_angle_gamma 90
_cell_formula_units_Z 2
_cell_length_a 12.489
_cell_length_b 16.711
_cell_length_c 15.655
_cell_measurement_reflns_used 4400
_cell_measurement_temperature 173.0(10)
_cell_measurement_theta_max 27.48
_cell_measurement_theta_min 0.41
_cell_measurement_wavelength 0.71073
_cell_volume 3234.580
_computing_cell_refinement 'HKL Scalepack (Otwinowski & Minor 1997)'
_computing_data_collection 'Collect (Bruker AXS BV, 1997-2004)'
_computing_data_reduction 'HKL Denzo and Scalepack (Otwinowski & Minor 1997)'
_computing_molecular_graphics 'Ortep-3 for Windows (Farrugia, 1997)'
_computing_publication_material 'WinGX publication routines (Farrugia, 1999)'
_computing_structure_refinement 'SHELXL-97 (Sheldrick, 2008)'
_diffrn_ambient_temperature 173.0(10)
_diffrn_detector 'CCD plate'
_diffrn_detector_area_resol_mean 9
_diffrn_measured_fraction_theta_full 0.99
_diffrn_measured_fraction_theta_max 0.99
_diffrn_measurement_device '95mm CCD camera on \k-goniostat'
_diffrn_measurement_device_type KappaCCD
_diffrn_measurement_method 'CCD rotation images, thick slices'
_diffrn_orient_matrix_type 'by Bruker AXS Collect from scalepack cell'
_diffrn_orient_matrix_UB_11 0.173613E-1
_diffrn_orient_matrix_UB_12 0.434616E-1
_diffrn_orient_matrix_UB_13 0.436707E-1
_diffrn_orient_matrix_UB_21 0.777875E-1
_diffrn_orient_matrix_UB_22 -0.24283E-2
_diffrn_orient_matrix_UB_23 -0.85499E-2
_diffrn_orient_matrix_UB_31 -0.137747E-1
_diffrn_orient_matrix_UB_32 0.41065E-1
_diffrn_orient_matrix_UB_33 -0.467249E-1
_diffrn_radiation_monochromator graphite
_diffrn_radiation_probe x-ray
_diffrn_radiation_type MoK\a
_diffrn_radiation_wavelength 0.71073
_diffrn_reflns_av_R_equivalents 0.0408
_diffrn_reflns_av_unetI/netI 0.0374
_diffrn_reflns_limit_h_max 10
_diffrn_reflns_limit_h_min -15
_diffrn_reflns_limit_k_max 18
_diffrn_reflns_limit_k_min -20
_diffrn_reflns_limit_l_max 17
_diffrn_reflns_limit_l_min -18
_diffrn_reflns_number 16363
_diffrn_reflns_theta_full 25.35
_diffrn_reflns_theta_max 25.35
_diffrn_reflns_theta_min 2.44
_diffrn_source 'Enraf Nonius FR590'
_exptl_absorpt_coefficient_mu 9.559
_exptl_absorpt_correction_T_max 0.1018
_exptl_absorpt_correction_T_min 0.0594
_exptl_absorpt_correction_type multi-scan
_exptl_absorpt_process_details
;
        [c.f. r.h. blessing, acta cryst. (1995), a51, 33-38]
;
_exptl_crystal_colour yellow
_exptl_crystal_density_diffrn 2.045
_exptl_crystal_density_method 'not measured'
_exptl_crystal_description block
_exptl_crystal_F_000 1880
_exptl_crystal_size_max 0.5
_exptl_crystal_size_mid 0.25
_exptl_crystal_size_min 0.2
_refine_diff_density_max 1.018
_refine_diff_density_min -1.577
_refine_diff_density_rms 0.325
_refine_ls_extinction_method none
_refine_ls_goodness_of_fit_ref 1.197
_refine_ls_hydrogen_treatment constr
_refine_ls_matrix_type full
_refine_ls_number_parameters 433
_refine_ls_number_reflns 5862
_refine_ls_number_restraints 0
_refine_ls_restrained_S_all 1.197
_refine_ls_R_factor_all 0.0418
_refine_ls_R_factor_gt 0.0313
_refine_ls_shift/su_max 0.022
_refine_ls_shift/su_mean 0.003
_refine_ls_structure_factor_coef Fsqd
_refine_ls_weighting_details 'calc w=1/[\s^2^(Fo^2^)+(0.0788P)^2^+0.5578P] where P=(Fo^2^+2Fc^2^)/3'
_refine_ls_weighting_scheme calc
_refine_ls_wR_factor_gt 0.0922
_refine_ls_wR_factor_ref 0.1247
_reflns_number_gt 5130
_reflns_number_total 5862
_reflns_threshold_expression >2\s(I)
_cod_data_source_file om6b00162_si_002.cif
_cod_data_source_block 1
_cod_original_cell_volume 3234.5(2)
_cod_original_sg_symbol_H-M 'P 21/n'
_cod_database_code 4086493

loop_
_symmetry_equiv_pos_as_xyz
'x, y, z'
'-x+1/2, y+1/2, -z+1/2'
'-x, -y, -z'
'x-1/2, -y-1/2, z-1/2'

loop_
_atom_site_label
_atom_site_type_symbol
_atom_site_fract_x
_atom_site_fract_y
_atom_site_fract_z
_atom_site_U_iso_or_equiv
_atom_site_adp_type
_atom_site_occupancy
_atom_site_symmetry_multiplicity
_atom_site_calc_flag
_atom_site_refinement_flags
Pt1 Pt 0.42182(2) 0.153268(16) 0.963461(18) 0.02541(12) Uani 1 1 d .
Pb1 Pb 0.46366(2) 0.039260(17) 1.131592(17) 0.02917(12) Uani 1 1 d .
C1 C 0.2803(6) 0.1890(4) 1.0065(4) 0.0206(14) Uani 1 1 d .
C2 C 0.5642(7) 0.3050(5) 1.0054(5) 0.0365(19) Uani 1 1 d .
H10 H 0.6193 0.2803 0.9809 0.044 Uiso 1 1 calc R
C3 C 0.5783(8) 0.3825(5) 1.0378(6) 0.043(2) Uani 1 1 d .
H9 H 0.6439 0.4082 1.0357 0.052 Uiso 1 1 calc R
C4 C 0.4988(8) 0.4219(5) 1.0725(6) 0.045(2) Uani 1 1 d .
H8 H 0.5109 0.4734 1.0943 0.054 Uiso 1 1 calc R
C5 C 0.3996(8) 0.3845(5) 1.0750(5) 0.039(2) Uani 1 1 d .
C6 C 0.3105(9) 0.4200(5) 1.1070(6) 0.045(2) Uani 1 1 d .
H6 H 0.3186 0.4715 1.1296 0.054 Uiso 1 1 calc R
C7 C 0.2129(8) 0.3827(5) 1.1065(5) 0.042(2) Uani 1 1 d .
H5 H 0.1561 0.4089 1.1272 0.05 Uiso 1 1 calc R
C8 C 0.1993(7) 0.3031(5) 1.0738(5) 0.0354(19) Uani 1 1 d .
C9 C 0.1031(8) 0.2616(5) 1.0674(6) 0.042(2) Uani 1 1 d .
H3 H 0.044 0.2845 1.0882 0.05 Uiso 1 1 calc R
C10 C 0.0935(7) 0.1861(5) 1.0305(5) 0.0365(19) Uani 1 1 d .
H2 H 0.0282 0.1587 1.0259 0.044 Uiso 1 1 calc R
C11 C 0.1822(7) 0.1517(4) 1.0004(5) 0.0300(18) Uani 1 1 d .
H1 H 0.1745 0.1012 0.9751 0.036 Uiso 1 1 calc R
C12 C 0.2876(7) 0.2660(5) 1.0430(5) 0.0310(17) Uani 1 1 d .
C13 C 0.3876(7) 0.3063(4) 1.0436(5) 0.0284(16) Uani 1 1 d .
C14 C 0.5679(7) 0.1331(5) 0.9260(5) 0.0334(18) Uani 1 1 d .
C15 C 0.6549(7) 0.1252(5) 0.9028(6) 0.0355(19) Uani 1 1 d .
C16 C 0.7598(7) 0.1161(5) 0.8776(5) 0.0324(17) Uani 1 1 d .
C17 C 0.7970(8) 0.1684(5) 0.8195(6) 0.041(2) Uani 1 1 d .
H17 H 0.7526 0.21 0.7963 0.049 Uiso 1 1 calc R
C18 C 0.8985(8) 0.1600(6) 0.7955(6) 0.047(2) Uani 1 1 d .
H18 H 0.9218 0.1954 0.7561 0.056 Uiso 1 1 calc R
C19 C 0.9661(8) 0.0985(6) 0.8304(6) 0.047(2) Uani 1 1 d .
H19 H 1.0354 0.0934 0.8156 0.056 Uiso 1 1 calc R
C20 C 0.9291(8) 0.0439(5) 0.8881(7) 0.047(2) Uani 1 1 d .
H20 H 0.9726 0.0013 0.9097 0.056 Uiso 1 1 calc R
C21 C 0.8277(7) 0.0539(5) 0.9126(6) 0.040(2) Uani 1 1 d .
H21 H 0.8044 0.0192 0.9525 0.048 Uiso 1 1 calc R
C22 C 0.3501(7) 0.0537(5) 0.9111(5) 0.0298(17) Uani 1 1 d .
C23 C 0.2918(7) 0.0023(5) 0.8728(5) 0.0327(18) Uani 1 1 d .
C24 C 0.2204(7) -0.0514(5) 0.8219(5) 0.0329(18) Uani 1 1 d .
C25 C 0.2087(7) -0.0461(4) 0.7321(5) 0.0340(19) Uani 1 1 d .
H25 H 0.2449 -0.0058 0.7067 0.041 Uiso 1 1 calc R
C26 C 0.1438(7) -0.0999(5) 0.6794(6) 0.0372(19) Uani 1 1 d .
H26 H 0.1376 -0.0967 0.6196 0.045 Uiso 1 1 calc R
C27 C 0.0879(7) -0.1591(5) 0.7198(6) 0.042(2) Uani 1 1 d .
H27 H 0.0446 -0.1962 0.6868 0.051 Uiso 1 1 calc R
C28 C 0.0982(8) -0.1617(5) 0.8095(7) 0.048(2) Uani 1 1 d .
H28 H 0.0597 -0.2 0.8358 0.058 Uiso 1 1 calc R
C29 C 0.1640(8) -0.1088(5) 0.8604(6) 0.041(2) Uani 1 1 d .
H29 H 0.1702 -0.1119 0.9202 0.049 Uiso 1 1 calc R
C30 C 0.2355(7) 0.1027(5) 1.2335(5) 0.0363(19) Uani 1 1 d .
H30 H 0.187 0.0976 1.183 0.044 Uiso 1 1 calc R
C31 C 0.2071(7) 0.1274(5) 1.3110(6) 0.040(2) Uani 1 1 d .
H31 H 0.1387 0.1412 1.323 0.048 Uiso 1 1 calc R
C32 C 0.3036(7) 0.1270(4) 1.3676(5) 0.0298(17) Uani 1 1 d .
H32 H 0.3122 0.1411 1.4256 0.036 Uiso 1 1 calc R
C33 C 0.5720(7) -0.1021(4) 1.2849(5) 0.0316(17) Uani 1 1 d .
H33 H 0.5726 -0.1416 1.2432 0.038 Uiso 1 1 calc R
C34 C 0.6180(7) -0.1097(5) 1.3708(5) 0.0337(18) Uani 1 1 d .
H34 H 0.6546 -0.1536 1.3974 0.04 Uiso 1 1 calc R
C35 C 0.5970(6) -0.0378(5) 1.4072(5) 0.0305(18) Uani 1 1 d .
H35 H 0.6173 -0.0239 1.4648 0.037 Uiso 1 1 calc R
C36 C 0.6233(7) 0.2035(5) 1.1903(5) 0.0344(18) Uani 1 1 d .
H36 H 0.6363 0.2115 1.1339 0.041 Uiso 1 1 calc R
C37 C 0.6623(7) 0.2502(5) 1.2578(6) 0.040(2) Uani 1 1 d .
H37 H 0.7049 0.2957 1.2568 0.048 Uiso 1 1 calc R
C38 C 0.6258(7) 0.2162(5) 1.3290(6) 0.0349(19) Uani 1 1 d .
H38 H 0.6401 0.2348 1.3855 0.042 Uiso 1 1 calc R
B1 B 0.5037(8) 0.0960(5) 1.3552(6) 0.030(2) Uani 1 1 d .
H1A H 0.5172 0.112 1.416 0.036 Uiso 1 1 calc R
N1 N 0.4693(6) 0.2653(4) 1.0097(4) 0.0381(17) Uani 1 1 d .
N2 N 0.5427(5) 0.0091(4) 1.3468(4) 0.0261(13) Uani 1 1 d .
N3 N 0.5271(6) -0.0305(4) 1.2708(4) 0.0323(15) Uani 1 1 d .
N4 N 0.3823(5) 0.1026(4) 1.3230(4) 0.0302(14) Uani 1 1 d .
N5 N 0.3419(6) 0.0869(4) 1.2396(4) 0.0373(16) Uani 1 1 d .
N6 N 0.5664(5) 0.1521(3) 1.3023(4) 0.0278(14) Uani 1 1 d .
N7 N 0.5637(6) 0.1446(4) 1.2154(4) 0.0284(14) Uani 1 1 d .

loop_
_atom_site_aniso_label
_atom_site_aniso_U_11
_atom_site_aniso_U_22
_atom_site_aniso_U_33
_atom_site_aniso_U_23
_atom_site_aniso_U_13
_atom_site_aniso_U_12
Pt1 0.02742(19) 0.02515(18) 0.02356(19) -0.00081(11) 0.00321(13) 0.00041(11)
Pb1 0.0346(2) 0.02972(19) 0.02257(19) -0.00240(11) 0.00199(13) 0.00308(12)
C1 0.028(4) 0.015(3) 0.019(3) 0.001(3) 0.004(3) 0.000(3)
C2 0.038(5) 0.035(4) 0.035(4) 0.009(4) 0.000(4) -0.005(4)
C3 0.048(6) 0.035(5) 0.041(5) 0.011(4) -0.013(4) -0.012(4)
C4 0.064(7) 0.025(4) 0.040(5) -0.003(4) -0.009(5) -0.003(4)
C5 0.058(6) 0.033(4) 0.024(4) -0.002(3) -0.004(4) 0.000(4)
C6 0.066(7) 0.030(4) 0.035(5) -0.006(4) -0.006(4) 0.012(4)
C7 0.056(6) 0.038(5) 0.030(5) 0.001(4) 0.003(4) 0.014(4)
C8 0.045(5) 0.034(4) 0.027(4) -0.001(3) 0.006(4) 0.008(4)
C9 0.044(5) 0.049(5) 0.035(5) 0.010(4) 0.016(4) 0.014(4)
C10 0.039(5) 0.036(4) 0.037(5) 0.006(4) 0.015(4) 0.005(4)
C11 0.042(5) 0.023(4) 0.026(4) 0.005(3) 0.006(4) 0.004(3)
C12 0.044(5) 0.030(4) 0.020(4) 0.001(3) 0.006(3) 0.003(4)
C13 0.036(5) 0.028(4) 0.021(4) 0.005(3) 0.002(3) 0.005(3)
C14 0.042(5) 0.027(4) 0.031(4) -0.004(3) 0.006(4) -0.006(3)
C15 0.036(5) 0.034(4) 0.038(5) -0.004(4) 0.007(4) -0.005(4)
C16 0.033(4) 0.031(4) 0.034(4) -0.008(3) 0.005(3) -0.001(3)
C17 0.049(6) 0.034(4) 0.040(5) 0.001(4) 0.006(4) -0.004(4)
C18 0.050(6) 0.051(6) 0.042(5) -0.007(4) 0.012(5) -0.009(4)
C19 0.038(5) 0.057(6) 0.046(5) -0.020(4) 0.012(4) -0.008(4)
C20 0.040(6) 0.043(5) 0.056(6) -0.006(4) 0.005(5) 0.012(4)
C21 0.040(5) 0.035(4) 0.044(5) -0.002(4) 0.008(4) -0.003(4)
C22 0.033(5) 0.035(4) 0.022(4) 0.001(3) 0.008(3) 0.006(3)
C23 0.031(5) 0.035(4) 0.033(4) -0.002(4) 0.010(4) -0.001(4)
C24 0.029(4) 0.034(4) 0.036(5) -0.008(3) 0.007(4) 0.005(3)
C25 0.037(5) 0.028(4) 0.038(5) 0.004(3) 0.006(4) 0.002(3)
C26 0.031(5) 0.035(4) 0.044(5) -0.005(4) -0.002(4) 0.007(3)
C27 0.030(5) 0.038(5) 0.058(6) -0.016(4) 0.004(4) 0.004(4)
C28 0.041(6) 0.051(5) 0.056(6) -0.008(4) 0.020(5) -0.009(4)
C29 0.049(6) 0.040(5) 0.037(5) -0.012(4) 0.020(4) -0.006(4)
C30 0.029(5) 0.040(4) 0.037(5) 0.002(4) -0.006(4) 0.001(4)
C31 0.027(5) 0.040(4) 0.055(6) 0.001(4) 0.012(4) 0.002(4)
C32 0.031(4) 0.025(4) 0.036(4) -0.002(3) 0.012(4) 0.003(3)
C33 0.035(5) 0.031(4) 0.029(4) 0.002(3) 0.005(3) 0.001(3)
C34 0.030(4) 0.032(4) 0.039(5) 0.010(4) 0.004(4) -0.003(3)
C35 0.024(4) 0.043(5) 0.023(4) 0.008(3) 0.000(3) -0.004(3)
C36 0.033(5) 0.036(4) 0.035(4) 0.005(4) 0.009(4) 0.002(4)
C37 0.031(5) 0.026(4) 0.065(6) 0.009(4) 0.010(4) -0.004(3)
C38 0.032(5) 0.035(4) 0.039(5) -0.012(4) 0.009(4) 0.000(3)
B1 0.034(5) 0.033(5) 0.022(4) -0.001(4) 0.005(4) -0.001(4)
N1 0.048(5) 0.032(3) 0.030(4) 0.001(3) -0.009(3) -0.004(3)
N2 0.030(4) 0.030(3) 0.019(3) 0.001(3) 0.002(3) -0.002(3)
N3 0.037(4) 0.033(3) 0.028(4) 0.002(3) 0.007(3) 0.006(3)
N4 0.030(4) 0.035(3) 0.024(3) -0.004(3) 0.000(3) 0.003(3)
N5 0.030(4) 0.046(4) 0.035(4) -0.013(3) -0.001(3) 0.001(3)
N6 0.027(4) 0.028(3) 0.027(3) -0.005(3) 0.001(3) 0.000(3)
N7 0.031(4) 0.031(3) 0.022(3) -0.001(3) 0.000(3) 0.003(3)

loop_
_atom_type_symbol
_atom_type_description
_atom_type_scat_dispersion_real
_atom_type_scat_dispersion_imag
_atom_type_scat_source
C C 0.0033 0.0016 'International Tables Vol C Tables 4.2.6.8 and 6.1.1.4'
H H 0 0 'International Tables Vol C Tables 4.2.6.8 and 6.1.1.4'
B B 0.0013 0.0007 'International Tables Vol C Tables 4.2.6.8 and 6.1.1.4'
N N 0.0061 0.0033 'International Tables Vol C Tables 4.2.6.8 and 6.1.1.4'
Pt Pt -1.7033 8.3905 'International Tables Vol C Tables 4.2.6.8 and 6.1.1.4'
Pb Pb -3.3944 10.1111 'International Tables Vol C Tables 4.2.6.8 and 6.1.1.4'

loop_
_geom_angle_atom_site_label_1
_geom_angle_atom_site_label_2
_geom_angle_atom_site_label_3
_geom_angle
C22 Pt1 C14 96.5(3)
C22 Pt1 N1 169.7(3)
C14 Pt1 N1 91.5(3)
C22 Pt1 C1 91.1(3)
C14 Pt1 C1 172.3(3)
N1 Pt1 C1 80.8(3)
C22 Pt1 Pb1 81.7(2)
C14 Pt1 Pb1 95.1(2)
N1 Pt1 Pb1 104.10(19)
C1 Pt1 Pb1 87.27(18)
N7 Pb1 N3 78.0(2)
N7 Pb1 N5 74.1(2)
N3 Pb1 N5 73.4(2)
N7 Pb1 Pt1 91.41(14)
N3 Pb1 Pt1 168.52(16)
N5 Pb1 Pt1 108.19(16)
C11 C1 C12 116.9(7)
C11 C1 Pt1 130.2(5)
C12 C1 Pt1 112.8(5)
N1 C2 C3 119.9(9)
N1 C2 H10 120
C3 C2 H10 120
C4 C3 C2 122.1(9)
C4 C3 H9 118.9
C2 C3 H9 118.9
C3 C4 C5 119.6(8)
C3 C4 H8 120.2
C5 C4 H8 120.2
C4 C5 C13 117.5(8)
C4 C5 C6 124.7(8)
C13 C5 C6 117.8(9)
C7 C6 C5 123.5(8)
C7 C6 H6 118.3
C5 C6 H6 118.3
C6 C7 C8 119.2(8)
C6 C7 H5 120.4
C8 C7 H5 120.4
C9 C8 C12 118.0(8)
C9 C8 C7 123.6(8)
C12 C8 C7 118.3(8)
C10 C9 C8 120.8(8)
C10 C9 H3 119.6
C8 C9 H3 119.6
C9 C10 C11 119.5(8)
C9 C10 H2 120.2
C11 C10 H2 120.2
C1 C11 C10 122.5(7)
C1 C11 H1 118.7
C10 C11 H1 118.7
C8 C12 C1 122.3(8)
C8 C12 C13 121.3(7)
C1 C12 C13 116.4(7)
N1 C13 C5 123.1(8)
N1 C13 C12 117.1(7)
C5 C13 C12 119.8(8)
C15 C14 Pt1 176.7(7)
C14 C15 C16 178.4(9)
C17 C16 C21 118.9(8)
C17 C16 C15 121.3(8)
C21 C16 C15 119.8(8)
C18 C17 C16 121.3(9)
C18 C17 H17 119.4
C16 C17 H17 119.4
C17 C18 C19 119.9(9)
C17 C18 H18 120
C19 C18 H18 120
C18 C19 C20 119.6(9)
C18 C19 H19 120.2
C20 C19 H19 120.2
C21 C20 C19 119.8(9)
C21 C20 H20 120.1
C19 C20 H20 120.1
C20 C21 C16 120.5(8)
C20 C21 H21 119.8
C16 C21 H21 119.8
C23 C22 Pt1 168.3(7)
C22 C23 C24 174.3(9)
C29 C24 C25 119.9(8)
C29 C24 C23 120.8(8)
C25 C24 C23 119.3(7)
C26 C25 C24 121.4(8)
C26 C25 H25 119.3
C24 C25 H25 119.3
C25 C26 C27 118.0(8)
C25 C26 H26 121
C27 C26 H26 121
C28 C27 C26 119.5(8)
C28 C27 H27 120.3
C26 C27 H27 120.3
C29 C28 C27 121.6(9)
C29 C28 H28 119.2
C27 C28 H28 119.2
C28 C29 C24 119.6(8)
C28 C29 H29 120.2
C24 C29 H29 120.2
N5 C30 C31 111.8(8)
N5 C30 H30 124.1
C31 C30 H30 124.1
C30 C31 C32 104.6(7)
C30 C31 H31 127.7
C32 C31 H31 127.7
N4 C32 C31 107.5(7)
N4 C32 H32 126.2
C31 C32 H32 126.2
N3 C33 C34 110.5(7)
N3 C33 H33 124.7
C34 C33 H33 124.7
C35 C34 C33 104.1(7)
C35 C34 H34 127.9
C33 C34 H34 127.9
N2 C35 C34 109.1(7)
N2 C35 H35 125.5
C34 C35 H35 125.5
N7 C36 C37 110.7(7)
N7 C36 H36 124.7
C37 C36 H36 124.7
C36 C37 C38 105.7(7)
C36 C37 H37 127.2
C38 C37 H37 127.2
N6 C38 C37 108.0(7)
N6 C38 H38 126
C37 C38 H38 126
N4 B1 N2 110.4(6)
N4 B1 N6 109.5(7)
N2 B1 N6 109.7(6)
N4 B1 H1A 109.1
N2 B1 H1A 109.1
N6 B1 H1A 109.1
C2 N1 C13 117.8(7)
C2 N1 Pt1 129.1(6)
C13 N1 Pt1 112.9(5)
C35 N2 N3 109.3(6)
C35 N2 B1 128.7(7)
N3 N2 B1 121.9(6)
C33 N3 N2 106.9(6)
C33 N3 Pb1 129.8(5)
N2 N3 Pb1 121.8(4)
C32 N4 N5 110.9(7)
C32 N4 B1 127.7(7)
N5 N4 B1 121.3(6)
C30 N5 N4 105.1(6)
C30 N5 Pb1 133.5(5)
N4 N5 Pb1 121.4(5)
C38 N6 N7 108.7(6)
C38 N6 B1 128.6(7)
N7 N6 B1 122.7(6)
C36 N7 N6 107.0(6)
C36 N7 Pb1 130.1(5)
N6 N7 Pb1 122.9(5)

loop_
_geom_bond_atom_site_label_1
_geom_bond_atom_site_label_2
_geom_bond_distance
Pt1 C22 2.008(8)
Pt1 C14 2.022(9)
Pt1 N1 2.065(7)
Pt1 C1 2.066(7)
Pt1 Pb1 3.2315(4)
Pb1 N7 2.433(6)
Pb1 N3 2.500(6)
Pb1 N5 2.556(7)
C1 C11 1.366(11)
C1 C12 1.406(10)
C2 N1 1.368(11)
C2 C3 1.391(13)
C2 H10 0.93
C3 C4 1.366(14)
C3 H9 0.93
C4 C5 1.394(13)
C4 H8 0.93
C5 C13 1.396(11)
C5 C6 1.414(13)
C6 C7 1.367(14)
C6 H6 0.93
C7 C8 1.426(12)
C7 H5 0.93
C8 C9 1.379(13)
C8 C12 1.408(11)
C9 C10 1.386(12)
C9 H3 0.93
C10 C11 1.388(11)
C10 H2 0.93
C11 H1 0.93
C12 C13 1.418(12)
C13 N1 1.394(11)
C14 C15 1.200(12)
C15 C16 1.429(12)
C16 C17 1.388(12)
C16 C21 1.402(12)
C17 C18 1.379(14)
C17 H17 0.93
C18 C19 1.392(14)
C18 H18 0.93
C19 C20 1.407(14)
C19 H19 0.93
C20 C21 1.384(13)
C20 H20 0.93
C21 H21 0.93
C22 C23 1.226(11)
C23 C24 1.427(11)
C24 C29 1.377(12)
C24 C25 1.397(12)
C25 C26 1.399(12)
C25 H25 0.93
C26 C27 1.411(13)
C26 H26 0.93
C27 C28 1.393(14)
C27 H27 0.93
C28 C29 1.380(13)
C28 H28 0.93
C29 H29 0.93
C30 N5 1.345(10)
C30 C31 1.374(12)
C30 H30 0.93
C31 C32 1.391(12)
C31 H31 0.93
C32 N4 1.347(10)
C32 H32 0.93
C33 N3 1.326(10)
C33 C34 1.392(11)
C33 H33 0.93
C34 C35 1.371(11)
C34 H34 0.93
C35 N2 1.338(10)
C35 H35 0.93
C36 N7 1.327(10)
C36 C37 1.348(12)
C36 H36 0.93
C37 C38 1.384(12)
C37 H37 0.93
C38 N6 1.337(10)
C38 H38 0.93
B1 N4 1.533(11)
B1 N2 1.544(11)
B1 N6 1.535(11)
B1 H1A 0.98
N2 N3 1.351(9)
N4 N5 1.356(9)
N6 N7 1.362(9)
